data_4037699
loop_
_publ_author_name
'Chang, Meng-Yang'
'Tsai, Yu-Lin'
'Chang, Yu-Lun'

_publ_section_title
;
 Gram-Scale Synthesis of 3-Sulfonyl Flavanones.
;
_journal_name_full 'The Journal of organic chemistry'
_journal_paper_doi 10.1021/acs.joc.9b02980
_journal_year 2019
_chemical_formula_sum 'C16 H10 F4 O4 S'
_chemical_formula_weight 374.30
_space_group_crystal_system triclinic
_space_group_IT_number 2
_space_group_name_Hall '-P 1'
_space_group_name_H-M_alt 'P -1'
_atom_sites_solution_hydrogens geom
_audit_creation_method SHELXL-2014/6
_cell_angle_alpha 97.183(6)
_cell_angle_beta 105.437(6)
_cell_angle_gamma 113.837(6)
_cell_formula_units_Z 2
_cell_length_a 8.3801(12)
_cell_length_b 9.4312(12)
_cell_length_c 11.0839(15)
_cell_measurement_reflns_used 7482
_cell_measurement_temperature 100(2)
_cell_measurement_theta_max 26.7230
_cell_measurement_theta_min 2.7718
_cell_volume 745.01(18)
_computing_cell_refinement 'SAINT V8.34A (Bruker AXS Inc., 2013)'
_computing_data_collection 'Bruker APEX2'
_computing_data_reduction 'SAINT V8.34A (Bruker AXS Inc., 2013)'
_computing_molecular_graphics 'Bruker SHELXTL'
_computing_publication_material 'Bruker SHELXTL'
_computing_structure_refinement 'SHELXL-2014/6 (Sheldrick, 2014)'
_diffrn_ambient_temperature 100(2)
_diffrn_detector_area_resol_mean 8.3333
_diffrn_measured_fraction_theta_full 0.992
_diffrn_measured_fraction_theta_max 0.966
_diffrn_measurement_device_type 'Bruker APEX-II CCD'
_diffrn_measurement_method '\f and \w scans'
_diffrn_radiation_type MoK\a
_diffrn_radiation_wavelength 0.71073
_diffrn_reflns_av_R_equivalents 0.0402
_diffrn_reflns_av_unetI/netI 0.0401
_diffrn_reflns_Laue_measured_fraction_full 0.992
_diffrn_reflns_Laue_measured_fraction_max 0.966
_diffrn_reflns_limit_h_max 8
_diffrn_reflns_limit_h_min -10
_diffrn_reflns_limit_k_max 11
_diffrn_reflns_limit_k_min -11
_diffrn_reflns_limit_l_max 14
_diffrn_reflns_limit_l_min -13
_diffrn_reflns_number 10875
_diffrn_reflns_point_group_measured_fraction_full 0.992
_diffrn_reflns_point_group_measured_fraction_max 0.966
_diffrn_reflns_theta_full 25.242
_diffrn_reflns_theta_max 26.815
_diffrn_reflns_theta_min 1.976
_exptl_absorpt_coefficient_mu 0.284
_exptl_absorpt_correction_T_max 0.9485
_exptl_absorpt_correction_T_min 0.8163
_exptl_absorpt_correction_type multi-scan
_exptl_absorpt_process_details 'SADABS V2014/4 (Bruker AXS Inc.)'
_exptl_crystal_colour colorless
_exptl_crystal_density_diffrn 1.669
_exptl_crystal_density_meas ?
_exptl_crystal_density_method 'not measured'
_exptl_crystal_description lump
_exptl_crystal_F_000 380
_exptl_crystal_size_max 0.20
_exptl_crystal_size_mid 0.15
_exptl_crystal_size_min 0.15
_refine_diff_density_max 0.434
_refine_diff_density_min -0.611
_refine_diff_density_rms 0.070
_refine_ls_extinction_method none
_refine_ls_goodness_of_fit_ref 1.107
_refine_ls_hydrogen_treatment constr
_refine_ls_matrix_type full
_refine_ls_number_parameters 226
_refine_ls_number_reflns 3085
_refine_ls_number_restraints 0
_refine_ls_restrained_S_all 1.107
_refine_ls_R_factor_all 0.0489
_refine_ls_R_factor_gt 0.0439
_refine_ls_shift/su_max 0.000
_refine_ls_shift/su_mean 0.000
_refine_ls_structure_factor_coef Fsqd
_refine_ls_weighting_details 'w=1/[\s^2^(Fo^2^)+(0.0523P)^2^+0.5656P] where P=(Fo^2^+2Fc^2^)/3'
_refine_ls_weighting_scheme calc
_refine_ls_wR_factor_gt 0.1125
_refine_ls_wR_factor_ref 0.1165
_reflns_Friedel_coverage 0.000
_reflns_number_gt 2736
_reflns_number_total 3085
_reflns_threshold_expression 'I > 2\s(I)'
_cod_data_source_file jo9b02980_si_001.cif
_cod_data_source_block 170620LT_0m
_cod_depositor_comments
;
The following automatic conversions were performed:

data item '_exptl_crystal_density_meas' value 'not measured' was
changed to '?' -- the value is perceived as not measured.

Automatic conversion script
Id: cif_fix_values 7556 2019-12-06 15:28:31Z antanas 
;
_cod_database_code 4037699
_shelx_space_group_comment
;
The symmetry employed for this shelxl refinement is uniquely defined
by the following loop, which should always be used as a source of
symmetry information in preference to the above space-group names.
They are only intended as comments.
;
_shelxl_version_number 2014/6

loop_
_space_group_symop_operation_xyz
'x, y, z'
'-x, -y, -z'

loop_
_atom_site_label
_atom_site_type_symbol
_atom_site_fract_x
_atom_site_fract_y
_atom_site_fract_z
_atom_site_U_iso_or_equiv
_atom_site_adp_type
_atom_site_occupancy
_atom_site_site_symmetry_order
_atom_site_calc_flag
_atom_site_refinement_flags_posn
_atom_site_refinement_flags_adp
S1 S 0.27695(6) 0.48449(6) 0.26650(5) 0.01725(16) Uani 1 1 d . .
F1 F 0.3345(2) 1.07506(17) 0.12977(14) 0.0409(4) Uani 1 1 d . .
F2 F 0.90114(17) 0.57663(15) 0.38693(12) 0.0266(3) Uani 1 1 d . .
F3 F 0.70916(18) 0.32802(16) 0.35708(13) 0.0298(3) Uani 1 1 d . .
F4 F 0.82352(18) 0.40226(17) 0.20930(13) 0.0312(3) Uani 1 1 d . .
O1 O 0.6433(2) 0.58128(17) 0.15528(14) 0.0204(3) Uani 1 1 d . .
O2 O 0.19040(19) 0.35287(16) 0.15278(14) 0.0211(3) Uani 1 1 d . .
O3 O 0.2105(2) 0.47097(17) 0.37352(15) 0.0227(3) Uani 1 1 d . .
O4 O 0.6336(2) 0.75553(17) 0.51265(14) 0.0214(3) Uani 1 1 d . .
C1 C 0.3157(3) 0.9360(3) 0.1602(2) 0.0270(5) Uani 1 1 d . .
C2 C 0.3066(3) 0.9216(3) 0.2806(2) 0.0253(5) Uani 1 1 d . .
H10 H 0.3125 1.0066 0.3405 0.030 Uiso 1 1 calc R U
C3 C 0.2885(3) 0.7792(3) 0.3119(2) 0.0224(4) Uani 1 1 d . .
H9 H 0.2817 0.7646 0.3939 0.027 Uiso 1 1 calc R U
C4 C 0.2806(3) 0.6579(2) 0.2207(2) 0.0179(4) Uani 1 1 d . .
C5 C 0.5221(3) 0.5286(2) 0.33489(19) 0.0161(4) Uani 1 1 d . .
H6 H 0.5313 0.4667 0.4012 0.019 Uiso 1 1 calc R U
C6 C 0.5925(3) 0.4741(2) 0.23374(19) 0.0174(4) Uani 1 1 d . .
H2 H 0.4901 0.3688 0.1748 0.021 Uiso 1 1 calc R U
C7 C 0.7332(3) 0.7441(2) 0.2137(2) 0.0186(4) Uani 1 1 d . .
C8 C 0.8205(3) 0.8419(3) 0.1431(2) 0.0244(5) Uani 1 1 d . .
H5 H 0.8208 0.7960 0.0619 0.029 Uiso 1 1 calc R U
C9 C 0.9064(3) 1.0065(3) 0.1926(2) 0.0277(5) Uani 1 1 d . .
H1 H 0.9663 1.0737 0.1448 0.033 Uiso 1 1 calc R U
C10 C 0.6359(3) 0.7067(2) 0.40626(19) 0.0171(4) Uani 1 1 d . .
C11 C 0.7335(3) 0.8106(2) 0.3340(2) 0.0176(4) Uani 1 1 d . .
C12 C 0.7595(3) 0.4461(3) 0.2985(2) 0.0214(4) Uani 1 1 d . .
C13 C 0.9072(3) 1.0761(3) 0.3114(2) 0.0265(5) Uani 1 1 d . .
H4 H 0.9663 1.1896 0.3441 0.032 Uiso 1 1 calc R U
C14 C 0.8208(3) 0.9780(2) 0.3814(2) 0.0216(4) Uani 1 1 d . .
H3 H 0.8208 1.0248 0.4624 0.026 Uiso 1 1 calc R U
C15 C 0.2872(3) 0.6740(3) 0.0991(2) 0.0226(4) Uani 1 1 d . .
H8 H 0.2798 0.5891 0.0383 0.027 Uiso 1 1 calc R U
C16 C 0.3048(3) 0.8166(3) 0.0680(2) 0.0280(5) Uani 1 1 d . .
H7 H 0.3093 0.8314 -0.0145 0.034 Uiso 1 1 calc R U

loop_
_atom_site_aniso_label
_atom_site_aniso_U_11
_atom_site_aniso_U_22
_atom_site_aniso_U_33
_atom_site_aniso_U_23
_atom_site_aniso_U_13
_atom_site_aniso_U_12
S1 0.0151(3) 0.0155(3) 0.0250(3) 0.0090(2) 0.0093(2) 0.0081(2)
F1 0.0636(10) 0.0247(7) 0.0404(9) 0.0175(7) 0.0142(8) 0.0257(7)
F2 0.0198(6) 0.0308(7) 0.0300(7) 0.0068(6) 0.0070(5) 0.0139(6)
F3 0.0346(7) 0.0301(7) 0.0397(8) 0.0195(6) 0.0165(6) 0.0235(6)
F4 0.0315(7) 0.0457(8) 0.0303(7) 0.0087(6) 0.0152(6) 0.0283(7)
O1 0.0238(7) 0.0188(7) 0.0208(8) 0.0077(6) 0.0107(6) 0.0092(6)
O2 0.0193(7) 0.0133(7) 0.0261(8) 0.0019(6) 0.0059(6) 0.0053(6)
O3 0.0208(7) 0.0236(8) 0.0306(8) 0.0139(7) 0.0145(7) 0.0112(6)
O4 0.0236(8) 0.0219(8) 0.0221(8) 0.0063(6) 0.0096(6) 0.0124(6)
C1 0.0311(12) 0.0201(11) 0.0334(12) 0.0129(10) 0.0084(10) 0.0152(10)
C2 0.0271(11) 0.0232(11) 0.0300(12) 0.0067(9) 0.0089(10) 0.0164(9)
C3 0.0204(10) 0.0257(11) 0.0291(11) 0.0127(9) 0.0120(9) 0.0144(9)
C4 0.0146(9) 0.0174(10) 0.0246(11) 0.0082(8) 0.0073(8) 0.0091(8)
C5 0.0168(9) 0.0156(10) 0.0200(10) 0.0070(8) 0.0089(8) 0.0091(8)
C6 0.0193(10) 0.0167(10) 0.0215(10) 0.0080(8) 0.0105(8) 0.0103(8)
C7 0.0139(9) 0.0176(10) 0.0229(10) 0.0073(8) 0.0044(8) 0.0065(8)
C8 0.0211(10) 0.0300(12) 0.0282(12) 0.0163(10) 0.0118(9) 0.0130(9)
C9 0.0206(11) 0.0282(12) 0.0396(13) 0.0221(11) 0.0137(10) 0.0102(9)
C10 0.0140(9) 0.0189(10) 0.0205(10) 0.0065(8) 0.0051(8) 0.0096(8)
C11 0.0145(9) 0.0180(10) 0.0221(10) 0.0079(8) 0.0064(8) 0.0084(8)
C12 0.0219(10) 0.0231(11) 0.0241(11) 0.0058(9) 0.0105(9) 0.0136(9)
C13 0.0188(10) 0.0197(11) 0.0401(13) 0.0132(10) 0.0080(10) 0.0080(9)
C14 0.0173(10) 0.0177(10) 0.0283(11) 0.0058(9) 0.0057(9) 0.0080(8)
C15 0.0254(11) 0.0211(11) 0.0239(11) 0.0076(9) 0.0084(9) 0.0128(9)
C16 0.0378(13) 0.0276(12) 0.0237(11) 0.0125(10) 0.0105(10) 0.0182(10)

loop_
_atom_type_symbol
_atom_type_description
_atom_type_scat_dispersion_real
_atom_type_scat_dispersion_imag
_atom_type_scat_source
C C 0.0033 0.0016 'International Tables Vol C Tables 4.2.6.8 and 6.1.1.4'
H H 0.0000 0.0000 'International Tables Vol C Tables 4.2.6.8 and 6.1.1.4'
O O 0.0106 0.0060 'International Tables Vol C Tables 4.2.6.8 and 6.1.1.4'
F F 0.0171 0.0103 'International Tables Vol C Tables 4.2.6.8 and 6.1.1.4'
S S 0.1246 0.1234 'International Tables Vol C Tables 4.2.6.8 and 6.1.1.4'

loop_
_geom_angle_atom_site_label_1
_geom_angle_atom_site_label_2
_geom_angle_atom_site_label_3
_geom_angle
O2 S1 O3 120.47(9)
O2 S1 C4 109.11(9)
O3 S1 C4 108.24(9)
O2 S1 C5 107.50(9)
O3 S1 C5 105.05(9)
C4 S1 C5 105.46(9)
C7 O1 C6 118.07(15)
F1 C1 C2 118.2(2)
F1 C1 C16 117.8(2)
C2 C1 C16 124.0(2)
C1 C2 C3 118.0(2)
C1 C2 H10 121.0
C3 C2 H10 121.0
C2 C3 C4 118.88(19)
C2 C3 H9 120.6
C4 C3 H9 120.6
C15 C4 C3 122.20(18)
C15 C4 S1 119.32(16)
C3 C4 S1 118.35(15)
C6 C5 C10 113.94(16)
C6 C5 S1 112.65(14)
C10 C5 S1 108.23(12)
C6 C5 H6 107.2
C10 C5 H6 107.2
S1 C5 H6 107.2
O1 C6 C5 114.62(15)
O1 C6 C12 108.63(15)
C5 C6 C12 110.63(16)
O1 C6 H2 107.6
C5 C6 H2 107.6
C12 C6 H2 107.6
O1 C7 C8 115.69(19)
O1 C7 C11 123.34(17)
C8 C7 C11 120.93(19)
C9 C8 C7 119.1(2)
C9 C8 H5 120.5
C7 C8 H5 120.5
C8 C9 C13 121.2(2)
C8 C9 H1 119.4
C13 C9 H1 119.4
O4 C10 C11 124.33(19)
O4 C10 C5 120.20(17)
C11 C10 C5 115.35(17)
C14 C11 C7 118.70(18)
C14 C11 C10 120.58(19)
C7 C11 C10 120.65(18)
F2 C12 F3 107.93(17)
F2 C12 F4 107.40(16)
F3 C12 F4 107.69(16)
F2 C12 C6 112.99(16)
F3 C12 C6 110.39(16)
F4 C12 C6 110.25(17)
C14 C13 C9 119.4(2)
C14 C13 H4 120.3
C9 C13 H4 120.3
C13 C14 C11 120.7(2)
C13 C14 H3 119.7
C11 C14 H3 119.7
C4 C15 C16 118.8(2)
C4 C15 H8 120.6
C16 C15 H8 120.6
C1 C16 C15 118.1(2)
C1 C16 H7 120.9
C15 C16 H7 120.9

loop_
_geom_bond_atom_site_label_1
_geom_bond_atom_site_label_2
_geom_bond_distance
S1 O2 1.4319(15)
S1 O3 1.4373(15)
S1 C4 1.7636(19)
S1 C5 1.8360(19)
F1 C1 1.353(2)
F2 C12 1.335(3)
F3 C12 1.337(2)
F4 C12 1.340(2)
O1 C7 1.379(2)
O1 C6 1.424(2)
O4 C10 1.219(2)
C1 C2 1.377(3)
C1 C16 1.379(3)
C2 C3 1.388(3)
C2 H10 0.9500
C3 C4 1.395(3)
C3 H9 0.9500
C4 C15 1.388(3)
C5 C6 1.524(3)
C5 C10 1.526(3)
C5 H6 1.0000
C6 C12 1.534(3)
C6 H2 1.0000
C7 C8 1.393(3)
C7 C11 1.400(3)
C8 C9 1.379(3)
C8 H5 0.9500
C9 C13 1.393(4)
C9 H1 0.9500
C10 C11 1.472(3)
C11 C14 1.399(3)
C13 C14 1.386(3)
C13 H4 0.9500
C14 H3 0.9500
C15 C16 1.390(3)
C15 H8 0.9500
C16 H7 0.9500
